data_4027212
loop_
_publ_author_name
'Shuhei Azuma'
'Kazuyuki Nishio'
'Konomi Kubo'
'Takahiro Sasamori'
'Norihiro Tokitoh'
'Kouji Kuramochi'
'Kazunori Tsubaki'

_publ_section_title
;
 Three Different Dimerizations of 2-Bromo-3-methyl-1,4-naphthoquinones
;
_journal_name_full 'Journal of Organic Chemistry'
_journal_page_first 4812
_journal_page_last 4820
_journal_paper_doi 10.1021/jo300696m
_journal_volume 77
_journal_year 2012
_chemical_formula_moiety 'C22 H13 Br O4'
_chemical_formula_sum 'C22 H13 Br O4'
_chemical_formula_weight 421.23
_chemical_melting_point 455
_chemical_name_common 8a
_chemical_name_systematic
; 
 8a 
;
_space_group_IT_number 2
_symmetry_cell_setting triclinic
_symmetry_Int_Tables_number 2
_symmetry_space_group_name_Hall '-P 1'
_symmetry_space_group_name_H-M 'P -1'
_atom_sites_solution_hydrogens geom
_atom_sites_solution_primary direct
_atom_sites_solution_secondary difmap
_audit_creation_method SHELXL-97
_cell_angle_alpha 78.003(2)
_cell_angle_beta 82.8791(15)
_cell_angle_gamma 62.5040(18)
_cell_formula_units_Z 2
_cell_length_a 7.7643(2)
_cell_length_b 8.4551(4)
_cell_length_c 14.7234(7)
_cell_measurement_temperature 103(2)
_cell_measurement_theta_max 25.49
_cell_measurement_theta_min 2.76
_cell_volume 838.22(6)
_computing_structure_refinement 'SHELXL-97 (Sheldrick, 1997)'
_computing_structure_solution 'SHELXS-97 (Sheldrick, 1990)'
_diffrn_ambient_temperature 103(2)
_diffrn_detector_area_resol_mean 28.5714
_diffrn_measured_fraction_theta_full 0.994
_diffrn_measured_fraction_theta_max 0.994
_diffrn_measurement_device_type 'Rigaku VariMax Saturn'
_diffrn_measurement_method \w
_diffrn_radiation_monochromator Confocal
_diffrn_radiation_source 'rotating-anode x-ray tube'
_diffrn_radiation_type MoK\a
_diffrn_radiation_wavelength 0.71075
_diffrn_reflns_av_R_equivalents 0.0338
_diffrn_reflns_av_sigmaI/netI 0.0388
_diffrn_reflns_limit_h_max 9
_diffrn_reflns_limit_h_min -9
_diffrn_reflns_limit_k_max 10
_diffrn_reflns_limit_k_min -10
_diffrn_reflns_limit_l_max 17
_diffrn_reflns_limit_l_min -17
_diffrn_reflns_number 7438
_diffrn_reflns_theta_full 25.49
_diffrn_reflns_theta_max 25.49
_diffrn_reflns_theta_min 2.76
_exptl_absorpt_coefficient_mu 2.479
_exptl_absorpt_correction_T_max 0.9756
_exptl_absorpt_correction_T_min 0.7896
_exptl_absorpt_correction_type multi-scan
_exptl_absorpt_process_details
;
Jacobson, R. (1998) Private communication
;
_exptl_crystal_density_diffrn 1.669
_exptl_crystal_F_000 424
_exptl_crystal_size_max 0.10
_exptl_crystal_size_mid 0.05
_exptl_crystal_size_min 0.01
_refine_diff_density_max 0.515
_refine_diff_density_min -0.280
_refine_diff_density_rms 0.067
_refine_ls_extinction_method none
_refine_ls_goodness_of_fit_ref 1.066
_refine_ls_hydrogen_treatment constr
_refine_ls_matrix_type full
_refine_ls_number_parameters 245
_refine_ls_number_reflns 3104
_refine_ls_number_restraints 0
_refine_ls_restrained_S_all 1.066
_refine_ls_R_factor_all 0.0319
_refine_ls_R_factor_gt 0.0271
_refine_ls_shift/su_max 0.001
_refine_ls_shift/su_mean 0.000
_refine_ls_structure_factor_coef Fsqd
_refine_ls_weighting_details 'calc w=1/[\s^2^(Fo^2^)+(0.0298P)^2^+0.2266P] where P=(Fo^2^+2Fc^2^)/3'
_refine_ls_weighting_scheme calc
_refine_ls_wR_factor_gt 0.0635
_refine_ls_wR_factor_ref 0.0651
_reflns_number_gt 2824
_reflns_number_total 3104
_reflns_threshold_expression >2sigma(I)
_cod_data_source_file jo300696m_si_003.cif
_cod_data_source_block 6a
_cod_database_code 4027212

loop_
_symmetry_equiv_pos_as_xyz
'x, y, z'
'-x, -y, -z'

loop_
_atom_site_label
_atom_site_type_symbol
_atom_site_fract_x
_atom_site_fract_y
_atom_site_fract_z
_atom_site_U_iso_or_equiv
_atom_site_adp_type
_atom_site_occupancy
_atom_site_symmetry_multiplicity
_atom_site_calc_flag
_atom_site_refinement_flags
Br1 Br 0.72916(3) 0.53684(3) 0.534476(15) 0.02365(9) Uani 1 1 d .
C1 C 0.6621(3) 0.6273(3) 0.64725(15) 0.0197(5) Uani 1 1 d .
C2 C 0.8264(3) 0.5989(3) 0.70147(15) 0.0205(5) Uani 1 1 d .
C3 C 0.7742(3) 0.6737(3) 0.78923(15) 0.0198(5) Uani 1 1 d .
C4 C 0.9250(3) 0.6504(3) 0.84175(16) 0.0233(5) Uani 1 1 d .
H1 H 1.0555 0.5934 0.8191 0.028 Uiso 1 1 calc R
C5 C 0.8867(3) 0.7089(3) 0.92569(16) 0.0253(5) Uani 1 1 d .
H2 H 0.9899 0.6962 0.9597 0.030 Uiso 1 1 calc R
C6 C 0.6963(3) 0.7869(3) 0.96076(16) 0.0245(5) Uani 1 1 d .
H3 H 0.6703 0.8236 1.0198 0.029 Uiso 1 1 calc R
C7 C 0.5447(3) 0.8111(3) 0.90999(15) 0.0222(5) Uani 1 1 d .
H4 H 0.4152 0.8631 0.9345 0.027 Uiso 1 1 calc R
C8 C 0.5821(3) 0.7593(3) 0.82297(15) 0.0191(4) Uani 1 1 d .
C9 C 0.4256(3) 0.7844(3) 0.76497(15) 0.0193(5) Uani 1 1 d .
C10 C 0.4775(3) 0.7125(3) 0.67605(15) 0.0194(5) Uani 1 1 d .
O1 O 0.9946(2) 0.5180(2) 0.67563(11) 0.0258(4) Uani 1 1 d .
O2 O 0.2630(2) 0.7516(2) 0.81260(10) 0.0205(3) Uani 1 1 d .
C11 C 0.2940(3) 0.7674(3) 0.62734(15) 0.0217(5) Uani 1 1 d .
H5 H 0.2438 0.6766 0.6469 0.026 Uiso 1 1 calc R
H6 H 0.3152 0.7839 0.5590 0.026 Uiso 1 1 calc R
C12 C 0.1548(3) 0.9480(3) 0.65922(15) 0.0198(5) Uani 1 1 d .
C13 C 0.1841(3) 1.1060(3) 0.59793(15) 0.0230(5) Uani 1 1 d .
H7 H 0.1375 1.1270 0.5356 0.035 Uiso 1 1 calc R
H8 H 0.3225 1.0758 0.5937 0.035 Uiso 1 1 calc R
H9 H 0.1110 1.2157 0.6255 0.035 Uiso 1 1 calc R
C14 C 0.2197(3) 0.9269(3) 0.75627(15) 0.0198(5) Uani 1 1 d .
C15 C 0.1006(3) 1.0836(3) 0.80647(14) 0.0203(5) Uani 1 1 d .
C16 C -0.1130(3) 1.1562(3) 0.79684(15) 0.0210(5) Uani 1 1 d .
C17 C -0.2393(3) 1.2681(3) 0.85763(15) 0.0233(5) Uani 1 1 d .
H10 H -0.1891 1.2974 0.9039 0.028 Uiso 1 1 calc R
C18 C -0.4385(3) 1.3371(3) 0.85064(17) 0.0261(5) Uani 1 1 d .
H11 H -0.5244 1.4131 0.8924 0.031 Uiso 1 1 calc R
C19 C -0.5127(3) 1.2956(3) 0.78308(17) 0.0272(5) Uani 1 1 d .
H12 H -0.6493 1.3446 0.7781 0.033 Uiso 1 1 calc R
C20 C -0.3885(3) 1.1830(3) 0.72285(16) 0.0250(5) Uani 1 1 d .
H13 H -0.4403 1.1541 0.6771 0.030 Uiso 1 1 calc R
C21 C -0.1878(3) 1.1118(3) 0.72894(15) 0.0205(5) Uani 1 1 d .
C22 C -0.0591(3) 0.9923(3) 0.66201(15) 0.0211(5) Uani 1 1 d .
O3 O 0.1676(2) 1.1438(2) 0.85283(11) 0.0265(4) Uani 1 1 d .
O4 O -0.1221(2) 0.9367(2) 0.61120(11) 0.0275(4) Uani 1 1 d .

loop_
_atom_site_aniso_label
_atom_site_aniso_U_11
_atom_site_aniso_U_22
_atom_site_aniso_U_33
_atom_site_aniso_U_23
_atom_site_aniso_U_13
_atom_site_aniso_U_12
Br1 0.02205(13) 0.02527(14) 0.02291(13) -0.01030(9) 0.00372(8) -0.00857(10)
C1 0.0226(11) 0.0188(11) 0.0204(11) -0.0059(9) 0.0036(9) -0.0115(10)
C2 0.0190(11) 0.0178(12) 0.0244(12) -0.0042(9) 0.0040(9) -0.0089(9)
C3 0.0189(11) 0.0175(11) 0.0248(12) -0.0041(9) 0.0004(9) -0.0097(9)
C4 0.0166(10) 0.0221(12) 0.0315(13) -0.0072(10) 0.0005(9) -0.0082(9)
C5 0.0227(11) 0.0247(13) 0.0318(13) -0.0053(10) -0.0049(10) -0.0123(10)
C6 0.0257(12) 0.0259(13) 0.0237(12) -0.0071(10) 0.0001(9) -0.0122(10)
C7 0.0201(11) 0.0226(12) 0.0235(12) -0.0065(10) 0.0026(9) -0.0090(10)
C8 0.0194(10) 0.0178(11) 0.0209(11) -0.0037(9) 0.0016(9) -0.0094(9)
C9 0.0169(10) 0.0203(12) 0.0217(11) -0.0052(9) 0.0035(9) -0.0094(9)
C10 0.0191(11) 0.0169(11) 0.0233(11) -0.0052(9) 0.0009(9) -0.0087(9)
O1 0.0168(8) 0.0267(9) 0.0335(9) -0.0124(7) 0.0050(7) -0.0079(7)
O2 0.0158(7) 0.0213(8) 0.0242(8) -0.0051(7) 0.0021(6) -0.0083(6)
C11 0.0190(11) 0.0240(12) 0.0236(12) -0.0088(10) 0.0000(9) -0.0092(10)
C12 0.0185(11) 0.0210(12) 0.0202(11) -0.0071(9) 0.0006(8) -0.0079(9)
C13 0.0225(11) 0.0250(12) 0.0217(11) -0.0067(10) 0.0003(9) -0.0099(10)
C14 0.0180(10) 0.0213(12) 0.0219(11) -0.0052(9) -0.0001(9) -0.0097(9)
C15 0.0196(11) 0.0225(12) 0.0183(11) -0.0028(9) 0.0000(9) -0.0094(10)
C16 0.0202(11) 0.0183(12) 0.0231(11) -0.0026(9) 0.0016(9) -0.0084(9)
C17 0.0253(11) 0.0201(12) 0.0232(12) -0.0036(10) 0.0019(9) -0.0098(10)
C18 0.0236(12) 0.0199(12) 0.0318(13) -0.0039(10) 0.0079(10) -0.0094(10)
C19 0.0165(11) 0.0217(12) 0.0397(14) -0.0034(11) 0.0036(10) -0.0073(10)
C20 0.0209(11) 0.0243(13) 0.0316(13) -0.0034(10) -0.0009(10) -0.0122(10)
C21 0.0186(11) 0.0172(11) 0.0240(11) -0.0018(9) 0.0015(9) -0.0077(9)
C22 0.0190(11) 0.0220(12) 0.0209(11) -0.0026(9) -0.0017(9) -0.0082(10)
O3 0.0235(8) 0.0280(9) 0.0293(9) -0.0128(7) -0.0019(7) -0.0091(7)
O4 0.0235(8) 0.0341(10) 0.0285(9) -0.0113(7) -0.0026(7) -0.0131(7)

loop_
_atom_type_symbol
_atom_type_description
_atom_type_scat_dispersion_real
_atom_type_scat_dispersion_imag
_atom_type_scat_source
C C 0.0033 0.0016 'International Tables Vol C Tables 4.2.6.8 and 6.1.1.4'
H H 0.0000 0.0000 'International Tables Vol C Tables 4.2.6.8 and 6.1.1.4'
O O 0.0106 0.0060 'International Tables Vol C Tables 4.2.6.8 and 6.1.1.4'
Br Br -0.2901 2.4595 'International Tables Vol C Tables 4.2.6.8 and 6.1.1.4'

loop_
_geom_angle_atom_site_label_1
_geom_angle_atom_site_label_2
_geom_angle_atom_site_label_3
_geom_angle
C10 C1 C2 122.19(19)
C10 C1 Br1 121.58(16)
C2 C1 Br1 116.23(15)
O1 C2 C3 121.74(19)
O1 C2 C1 121.8(2)
C3 C2 C1 116.44(18)
C4 C3 C8 119.1(2)
C4 C3 C2 118.02(19)
C8 C3 C2 122.86(18)
C5 C4 C3 120.8(2)
C5 C4 H1 119.6
C3 C4 H1 119.6
C4 C5 C6 119.9(2)
C4 C5 H2 120.1
C6 C5 H2 120.1
C7 C6 C5 120.3(2)
C7 C6 H3 119.9
C5 C6 H3 119.9
C6 C7 C8 120.0(2)
C6 C7 H4 120.0
C8 C7 H4 120.0
C7 C8 C3 119.81(19)
C7 C8 C9 122.42(19)
C3 C8 C9 117.72(18)
O2 C9 C8 117.64(17)
O2 C9 C10 109.35(16)
C8 C9 C10 119.41(18)
O2 C9 C14 58.30(12)
C8 C9 C14 130.73(19)
C10 C9 C14 105.51(17)
C1 C10 C9 121.29(19)
C1 C10 C11 129.6(2)
C9 C10 C11 108.95(17)
C14 O2 C9 61.40(13)
C10 C11 C12 102.62(16)
C10 C11 H5 111.2
C12 C11 H5 111.2
C10 C11 H6 111.2
C12 C11 H6 111.2
H5 C11 H6 109.2
C22 C12 C14 110.29(17)
C22 C12 C11 114.63(17)
C14 C12 C11 104.15(17)
C22 C12 C13 109.19(18)
C14 C12 C13 107.49(17)
C11 C12 C13 110.79(17)
C12 C13 H7 109.5
C12 C13 H8 109.5
H7 C13 H8 109.5
C12 C13 H9 109.5
H7 C13 H9 109.5
H8 C13 H9 109.5
O2 C14 C9 60.30(13)
O2 C14 C15 114.04(17)
C9 C14 C15 132.06(18)
O2 C14 C12 113.71(17)
C9 C14 C12 108.45(18)
C15 C14 C12 115.54(18)
O3 C15 C16 122.3(2)
O3 C15 C14 124.51(19)
C16 C15 C14 113.18(18)
C17 C16 C21 119.8(2)
C17 C16 C15 118.7(2)
C21 C16 C15 121.5(2)
C18 C17 C16 120.0(2)
C18 C17 H10 120.0
C16 C17 H10 120.0
C19 C18 C17 120.3(2)
C19 C18 H11 119.9
C17 C18 H11 119.9
C20 C19 C18 120.2(2)
C20 C19 H12 119.9
C18 C19 H12 119.9
C19 C20 C21 120.4(2)
C19 C20 H13 119.8
C21 C20 H13 119.8
C20 C21 C16 119.3(2)
C20 C21 C22 118.7(2)
C16 C21 C22 122.06(19)
O4 C22 C21 121.83(19)
O4 C22 C12 121.8(2)
C21 C22 C12 116.38(18)

loop_
_geom_bond_atom_site_label_1
_geom_bond_atom_site_label_2
_geom_bond_distance
Br1 C1 1.887(2)
C1 C10 1.332(3)
C1 C2 1.488(3)
C2 O1 1.215(3)
C2 C3 1.485(3)
C3 C4 1.398(3)
C3 C8 1.402(3)
C4 C5 1.374(3)
C4 H1 0.9500
C5 C6 1.392(3)
C5 H2 0.9500
C6 C7 1.385(3)
C6 H3 0.9500
C7 C8 1.393(3)
C7 H4 0.9500
C8 C9 1.481(3)
C9 O2 1.478(2)
C9 C10 1.490(3)
C9 C14 1.494(3)
C10 C11 1.505(3)
O2 C14 1.448(3)
C11 C12 1.539(3)
C11 H5 0.9900
C11 H6 0.9900
C12 C22 1.521(3)
C12 C14 1.522(3)
C12 C13 1.543(3)
C13 H7 0.9800
C13 H8 0.9800
C13 H9 0.9800
C14 C15 1.504(3)
C15 O3 1.214(2)
C15 C16 1.493(3)
C16 C17 1.392(3)
C16 C21 1.407(3)
C17 C18 1.388(3)
C17 H10 0.9500
C18 C19 1.385(3)
C18 H11 0.9500
C19 C20 1.383(3)
C19 H12 0.9500
C20 C21 1.394(3)
C20 H13 0.9500
C21 C22 1.493(3)
C22 O4 1.212(3)

loop_
_geom_torsion_atom_site_label_1
_geom_torsion_atom_site_label_2
_geom_torsion_atom_site_label_3
_geom_torsion_atom_site_label_4
_geom_torsion
_geom_torsion_site_symmetry_2
C10 C1 C2 O1 178.6(2) .
Br1 C1 C2 O1 -1.7(3) .
C10 C1 C2 C3 -1.1(3) .
Br1 C1 C2 C3 178.62(15) .
O1 C2 C3 C4 0.7(3) .
C1 C2 C3 C4 -179.64(19) .
O1 C2 C3 C8 -176.6(2) .
C1 C2 C3 C8 3.0(3) .
C8 C3 C4 C5 0.5(3) .
C2 C3 C4 C5 -176.9(2) .
C3 C4 C5 C6 2.2(3) .
C4 C5 C6 C7 -2.1(3) .
C5 C6 C7 C8 -0.7(3) .
C6 C7 C8 C3 3.5(3) .
C6 C7 C8 C9 -179.1(2) .
C4 C3 C8 C7 -3.4(3) .
C2 C3 C8 C7 174.0(2) .
C4 C3 C8 C9 179.1(2) .
C2 C3 C8 C9 -3.6(3) .
C7 C8 C9 O2 -38.7(3) .
C3 C8 C9 O2 138.76(19) .
C7 C8 C9 C10 -175.2(2) .
C3 C8 C9 C10 2.3(3) .
C7 C8 C9 C14 31.9(3) .
C3 C8 C9 C14 -150.6(2) .
C2 C1 C10 C9 0.0(3) .
Br1 C1 C10 C9 -179.71(15) .
C2 C1 C10 C11 174.2(2) .
Br1 C1 C10 C11 -5.5(3) .
O2 C9 C10 C1 -140.2(2) .
C8 C9 C10 C1 -0.6(3) .
C14 C9 C10 C1 158.5(2) .
O2 C9 C10 C11 44.5(2) .
C8 C9 C10 C11 -175.83(18) .
C14 C9 C10 C11 -16.8(2) .
C8 C9 O2 C14 122.8(2) .
C10 C9 O2 C14 -96.68(19) .
C1 C10 C11 C12 -144.6(2) .
C9 C10 C11 C12 30.2(2) .
C10 C11 C12 C22 -151.73(18) .
C10 C11 C12 C14 -31.1(2) .
C10 C11 C12 C13 84.2(2) .
C9 O2 C14 C15 -126.2(2) .
C9 O2 C14 C12 98.48(19) .
C8 C9 C14 O2 -100.8(2) .
C10 C9 C14 O2 103.45(17) .
O2 C9 C14 C15 96.7(2) .
C8 C9 C14 C15 -4.1(4) .
C10 C9 C14 C15 -159.8(2) .
O2 C9 C14 C12 -107.32(18) .
C8 C9 C14 C12 151.9(2) .
C10 C9 C14 C12 -3.9(2) .
C22 C12 C14 O2 80.7(2) .
C11 C12 C14 O2 -42.7(2) .
C13 C12 C14 O2 -160.32(16) .
C22 C12 C14 C9 145.65(18) .
C11 C12 C14 C9 22.2(2) .
C13 C12 C14 C9 -95.4(2) .
C22 C12 C14 C15 -53.9(2) .
C11 C12 C14 C15 -177.39(16) .
C13 C12 C14 C15 65.0(2) .
O2 C14 C15 O3 86.8(2) .
C9 C14 C15 O3 15.9(4) .
C12 C14 C15 O3 -138.7(2) .
O2 C14 C15 C16 -91.1(2) .
C9 C14 C15 C16 -161.9(2) .
C12 C14 C15 C16 43.4(2) .
O3 C15 C16 C17 -14.0(3) .
C14 C15 C16 C17 163.95(19) .
O3 C15 C16 C21 166.9(2) .
C14 C15 C16 C21 -15.2(3) .
C21 C16 C17 C18 -0.6(3) ./
C15 C16 C17 C18 -179.76(19) .
C16 C17 C18 C19 -0.3(3) .
C17 C18 C19 C20 0.9(3) .
C18 C19 C20 C21 -0.6(3) .
C19 C20 C21 C16 -0.2(3) .
C19 C20 C21 C22 -179.4(2) .
C17 C16 C21 C20 0.9(3) .
C15 C16 C21 C20 179.97(19) .
C17 C16 C21 C22 -179.97(19) .
C15 C16 C21 C22 -0.9(3) .
C20 C21 C22 O4 -9.9(3) .
C16 C21 C22 O4 171.0(2) .
C20 C21 C22 C12 168.60(19) .
C16 C21 C22 C12 -10.6(3) .
C14 C12 C22 O4 -145.3(2) .
C11 C12 C22 O4 -28.1(3) .
C13 C12 C22 O4 96.8(2) .
C14 C12 C22 C21 36.2(3) .
C11 C12 C22 C21 153.39(19) .
C13 C12 C22 C21 -81.6(2) .
